data_6000052
loop_
_publ_author_name
'Bastide, Beatrice'
'Enjalbert, Renee'
'Fuess, Hartmut'
'Galy, Jean'

_publ_section_title
;
 VO(ReO4)(2): solid state and structural chemistry
;
_journal_name_full 'Solid State Sciences'
_journal_page_first 545
_journal_page_last 552
_journal_paper_doi 10.1016/S1293-2558(00)01058-X
_journal_volume 2
_journal_year 2000
_chemical_formula_sum 'O9 Re2 V'
_chemical_formula_weight 567.34
_space_group_crystal_system orthorhombic
_space_group_IT_number 36
_space_group_name_Hall 'C 2c -2'
_space_group_name_H-M_alt 'C m c 21'
_cell_angle_alpha 90
_cell_angle_beta 90
_cell_angle_gamma 90
_cell_formula_units_Z 4
_cell_length_a 5.7110(4)
_cell_length_b 14.699(1)
_cell_length_c 8.8230(4)
_cell_volume 740.66(8)
_diffrn_ambient_temperature 293
_diffrn_radiation_probe x-ray
_diffrn_radiation_type MoK\a
_diffrn_radiation_wavelength 0.71069
_exptl_absorpt_coefficient_mu 33.86
_exptl_crystal_density_diffrn 5.088
_exptl_crystal_F_000 980
_refine_ls_goodness_of_fit_ref 1.029
_refine_ls_number_parameters 67
_refine_ls_number_reflns 1052
_refine_ls_R_factor_gt 0.038
_refine_ls_wR_factor_gt 0.093
_cod_database_code 6000052

loop_
_space_group_symop_id
_space_group_symop_operation_xyz
1 x,y,z
2 -x,-y,1/2+z
3 -x,y,z
4 x,-y,1/2+z
5 1/2+x,1/2+y,z
6 1/2-x,1/2-y,1/2+z
7 1/2-x,1/2+y,z
8 1/2+x,1/2-y,1/2+z

loop_
_atom_site_label
_atom_site_type_symbol
_atom_site_adp_type
_atom_site_fract_x
_atom_site_fract_y
_atom_site_fract_z
_atom_site_occupancy
_atom_site_U_iso_or_equiv
_atom_site_calc_flag
_atom_site_refinement_flags_posn
_atom_site_refinement_flags_adp
_atom_site_refinement_flags_occupancy
_atom_site_disorder_assembly
_atom_site_disorder_group
Re1 Re Uani 0.00000 0.22613(5) 0.36900 1.000 0.0186(2) . . . . . .
Re2 Re Uani 0.00000 0.52285(5) 0.18957(10) 1.000 0.0203(2) . . . . . .
V V Uani 0.50000 0.3822(2) 0.2817(5) 1.000 0.0174(7) . . . . . .
O1 O Uani 0.2504(17) 0.2878(8) 0.3259(14) 1.000 0.027(3) . . . . . .
O2 O Uani 0.00000 0.1919(11) 0.553(2) 1.000 0.037(5) . . . . . .
O3 O Uani 0.00000 0.1316(14) 0.258(3) 1.000 0.046(7) . . . . . .
O4 O Uani 0.2471(18) 0.4535(8) 0.1774(14) 1.000 0.029(3) . . . . . .
O5 O Uani 0.00000 0.6018(10) 0.050(3) 1.000 0.036(5) . . . . . .
O6 O Uani 0.00000 0.5802(13) 0.357(2) 1.000 0.041(5) . . . . . .
O7 O Uani 0.50000 0.4336(11) 0.4381(19) 1.000 0.031(5) . . . . . .

loop_
_atom_site_aniso_label
_atom_site_aniso_U_11
_atom_site_aniso_U_22
_atom_site_aniso_U_33
_atom_site_aniso_U_23
_atom_site_aniso_U_13
_atom_site_aniso_U_12
Re1 0.0175(3) 0.0163(3) 0.0220(4) 0.0031(2) 0.0000 0.0000
Re2 0.0170(3) 0.0165(3) 0.0274(4) 0.0034(3) 0.0000 0.0000
V 0.0163(11) 0.0152(13) 0.0208(13) -0.0005(10) 0.0000 0.0000
O1 0.019(5) 0.024(4) 0.039(8) 0.002(4) 0.001(4) -0.007(4)
O2 0.040(9) 0.030(7) 0.040(10) 0.020(8) 0.0000 0.0000
O3 0.037(8) 0.028(8) 0.073(16) -0.019(9) 0.0000 0.0000
O4 0.028(6) 0.026(4) 0.033(6) 0.002(5) 0.001(5) 0.006(4)
O5 0.018(7) 0.029(8) 0.062(12) 0.016(8) 0.0000 0.0000
O6 0.041(9) 0.038(9) 0.043(10) 0.006(7) 0.0000 0.0000
O7 0.033(8) 0.034(8) 0.027(8) -0.013(6) 0.0000 0.0000

loop_
_geom_angle_atom_site_label_1
_geom_angle_atom_site_label_2
_geom_angle_atom_site_label_3
_geom_angle
_geom_angle_site_symmetry_1
_geom_angle_site_symmetry_2
_geom_angle_site_symmetry_3
_geom_angle_publ_flag
O1 Re1 O2 111.3(5) . . . yes
O1 Re1 O3 107.5(6) . . . yes
O1 Re1 O1 111.0(5) . . 3_555 yes
O2 Re1 O3 108.0(10) . . . yes
O1 Re1 O2 111.3(5) 3_555 . . yes
O1 Re1 O3 107.5(6) 3_555 . . yes
O4 Re2 O5 110.9(5) . . . yes
O4 Re2 O6 110.1(5) . . . yes
O4 Re2 O4 108.0(5) . . 3_555 yes
O5 Re2 O6 107.0(10) . . . yes
O4 Re2 O5 110.9(5) 3_555 . . yes
O4 Re2 O6 110.1(5) 3_555 . . yes
O1 V O4 86.5(4) . . . yes
O1 V O7 99.2(6) . . . yes
O1 V O1 89.4(4) . . 3_655 yes
O1 V O4 162.0(5) . . 3_655 yes
O1 V O2 81.0(5) . . 6_554 yes
O4 V O7 98.7(5) . . . yes
O1 V O4 162.0(5) 3_655 . . yes
O4 V O4 92.0(5) . . 3_655 yes
O2 V O4 81.1(5) 6_554 . . yes
O1 V O7 99.2(6) 3_655 . . yes
O4 V O7 98.7(5) 3_655 . . yes
O2 V O7 179.7(7) 6_554 . . yes
O1 V O4 86.5(4) 3_655 . 3_655 yes
O1 V O2 81.0(5) 3_655 . 6_554 yes
O2 V O4 81.1(5) 6_554 . 3_655 yes
Re1 O1 V 168.3(7) . . . yes
Re1 O2 V 168.9(10) . . 6_555 yes
Re2 O4 V 149.2(7) . . . yes

loop_
_geom_bond_atom_site_label_1
_geom_bond_atom_site_label_2
_geom_bond_distance
_geom_bond_site_symmetry_1
_geom_bond_site_symmetry_2
_geom_bond_publ_flag
Re1 O1 1.735(10) . . yes
Re1 O2 1.700(18) . . yes
Re1 O3 1.70(2) . . yes
Re1 O1 1.735(10) . 3_555 yes
Re2 O4 1.744(11) . . yes
Re2 O5 1.69(2) . . yes
Re2 O6 1.701(18) . . yes
Re2 O4 1.744(11) . 3_555 yes
V O1 2.027(11) . . yes
V O4 2.008(11) . . yes
V O7 1.573(17) . . yes
V O1 2.027(11) . 3_655 yes
V O4 2.008(11) . 3_655 yes
V O2 2.293(18) . 6_554 yes

loop_
_geom_torsion_atom_site_label_1
_geom_torsion_atom_site_label_2
_geom_torsion_atom_site_label_3
_geom_torsion_atom_site_label_4
_geom_torsion
_geom_torsion_site_symmetry_1
_geom_torsion_site_symmetry_2
_geom_torsion_site_symmetry_3
_geom_torsion_site_symmetry_4
_geom_torsion_publ_flag
O5 Re2 O4 V 143.7(13) . . . . no
O6 Re2 O4 V 25.5(15) . . . . no
O4 Re2 O4 V -94.7(13) 3_555 . . . no
O1 V O4 Re2 75.4(13) . . . . no
O7 V O4 Re2 -23.4(14) . . . . no
O4 V O4 Re2 -122.5(13) 3_655 . . . no
